data_5000213
loop_
_publ_author_name
'Naray-Szab\'o, St. v.'
'Sasv\'ari, K.'

_publ_section_title
;
 Die Struktur des Kryoliths Na~3~AlF~6~
;
_journal_issue 1-6
_journal_name_full
;
 Zeitschrift f\"ur Kristallographie - Crystalline Materials
;
_journal_page_first 27
_journal_page_last 31
_journal_paper_doi 10.1524/zkri.1938.99.1.27
_journal_volume 99
_journal_year 1938
_chemical_name_mineral Cryolite
_chemical_name_systematic 'Sodium hexafluoroaluminate'
_space_group_IT_number 14
_symmetry_cell_setting monoclinic
_symmetry_Int_Tables_number 14
_symmetry_space_group_name_Hall '-P 2yn'
_symmetry_space_group_name_H-M 'P 1 21/n 1'
_cell_angle_alpha 90
_cell_angle_beta 90.18
_cell_angle_gamma 90
_cell_formula_units_Z 2
_cell_length_a 5.46
_cell_length_b 5.61
_cell_length_c 7.8
_cell_volume 238.9
_exptl_crystal_density_meas 2.95
_cod_database_code 5000213

loop_
_symmetry_equiv_pos_as_xyz
x,y,z
1/2+x,1/2-y,1/2+z
-x,-y,-z
1/2-x,1/2+y,1/2-z

loop_
_atom_site_label
_atom_site_type_symbol
_atom_site_symmetry_multiplicity
_atom_site_Wyckoff_symbol
_atom_site_fract_x
_atom_site_fract_y
_atom_site_fract_z
_atom_site_occupancy
_atom_site_attached_hydrogens
_atom_site_calc_flag
Al1 Al3+ 2 a 0. 0. 0. 1. 0 d
Na1 Na1+ 2 b 0. 0. 0.5 1. 0 d
Na2 Na1+ 4 e 0.5 -0.055 0.24 1. 0 d
F1 F1- 4 e 0.065 0.06 0.22 1. 0 d
F2 F1- 4 e -0.29 0.16 0.03 1. 0 d
F3 F1- 4 e 0.15 0.28 -0.06 1. 0 d

loop_
_atom_type_symbol
_atom_type_oxidation_number
Al3+ 3.000
Na1+ 1.000
F1- -1.000

_cod_duplicate_entry 1010932
